data_2212623
loop_
_publ_author_name
'Yawen Han'
'Rufen Zhang'
'Daqi Wang'

_publ_section_title
<i>catena</i>-Poly[[dibutyltin(IV)]-\m-3,4,5,6-tetrafluorobenzene-1,2-dicarboxylato-\k^4^<i>O</i>^1^,<i>O</i>^1'^:<i>O</i>^2^,<i>O</i>^2'^]
_journal_coeditor_code KP2085
_journal_issue 3
_journal_name_full 'Acta Crystallographica Section E'
_journal_page_first m776
_journal_page_last m777
_journal_paper_doi 10.1107/S1600536807006940
_journal_volume 63
_journal_year 2007
_chemical_formula_iupac '[Sn (C4 H9)2 (C8 F4 O4)]'
_chemical_formula_moiety 'C16 H18 F4 O4 Sn'
_chemical_formula_sum 'C16 H18 F4 O4 Sn'
_chemical_formula_weight 468.99
_chemical_name_systematic
;
catena-Poly[[dibutyltin(IV)]-\m-3,4,5,6-tetrafluorobenzene-1,2-dicarboxylato-
\k^4^O^1^,O^1'^:O^2^,O^2'^]
;
_space_group_IT_number 14
_symmetry_cell_setting monoclinic
_symmetry_space_group_name_Hall '-P 2ybc'
_symmetry_space_group_name_H-M 'P 1 21/c 1'
_atom_sites_solution_hydrogens geom
_atom_sites_solution_primary direct
_atom_sites_solution_secondary difmap
_audit_creation_method SHELXL-97
_cell_angle_alpha 90.00
_cell_angle_beta 105.732(3)
_cell_angle_gamma 90.00
_cell_formula_units_Z 4
_cell_length_a 9.8470(17)
_cell_length_b 17.733(3)
_cell_length_c 11.146(2)
_cell_measurement_reflns_used 3138
_cell_measurement_temperature 298(2)
_cell_measurement_theta_max 25.624
_cell_measurement_theta_min 2.219
_cell_volume 1873.4(6)
_computing_cell_refinement SMART
_computing_data_collection 'SMART (Bruker, 1999)'
_computing_data_reduction 'SAINT (Bruker, 1999)'
_computing_molecular_graphics 'SHELXTL (Sheldrick, 1997b)'
_computing_publication_material SHELXTL
_computing_structure_refinement 'SHELXL97 (Sheldrick, 1997a)'
_computing_structure_solution 'SHELXS97 (Sheldrick, 1997a)'
_diffrn_ambient_temperature 298(2)
_diffrn_measured_fraction_theta_full 0.984
_diffrn_measured_fraction_theta_max 0.984
_diffrn_measurement_device_type 'Bruker SMART CCD area-detector'
_diffrn_measurement_method '\f and \w'
_diffrn_radiation_monochromator graphite
_diffrn_radiation_source 'fine-focus sealed tube'
_diffrn_radiation_type MoK\a
_diffrn_radiation_wavelength 0.71073
_diffrn_reflns_av_R_equivalents 0.0327
_diffrn_reflns_av_sigmaI/netI 0.0370
_diffrn_reflns_limit_h_max 11
_diffrn_reflns_limit_h_min -5
_diffrn_reflns_limit_k_max 21
_diffrn_reflns_limit_k_min -21
_diffrn_reflns_limit_l_max 13
_diffrn_reflns_limit_l_min -13
_diffrn_reflns_number 9445
_diffrn_reflns_theta_full 25.00
_diffrn_reflns_theta_max 25.00
_diffrn_reflns_theta_min 2.15
_diffrn_standards_decay_% 0
_exptl_absorpt_coefficient_mu 1.418
_exptl_absorpt_correction_T_max 0.8154
_exptl_absorpt_correction_T_min 0.7363
_exptl_absorpt_correction_type multi-scan
_exptl_absorpt_process_details '(SADABS; Sheldrick, 1996)'
_exptl_crystal_colour colourless
_exptl_crystal_density_diffrn 1.663
_exptl_crystal_density_method 'not measured'
_exptl_crystal_description block
_exptl_crystal_F_000 928
_exptl_crystal_size_max 0.23
_exptl_crystal_size_mid 0.21
_exptl_crystal_size_min 0.15
_refine_diff_density_max 0.967
_refine_diff_density_min -1.219
_refine_ls_extinction_method none
_refine_ls_goodness_of_fit_ref 1.003
_refine_ls_hydrogen_treatment constr
_refine_ls_matrix_type full
_refine_ls_number_parameters 226
_refine_ls_number_reflns 3238
_refine_ls_number_restraints 376
_refine_ls_restrained_S_all 1.082
_refine_ls_R_factor_all 0.0876
_refine_ls_R_factor_gt 0.0554
_refine_ls_shift/su_max 0.000
_refine_ls_shift/su_mean 0.000
_refine_ls_structure_factor_coef Fsqd
_refine_ls_weighting_details 'calc w=1/[\s^2^(Fo^2^)+(0.121P)^2^+0.7607P] where P=(Fo^2^+2Fc^2^)/3'
_refine_ls_weighting_scheme calc
_refine_ls_wR_factor_gt 0.1493
_refine_ls_wR_factor_ref 0.1838
_reflns_number_gt 2125
_reflns_number_total 3238
_reflns_threshold_expression I>2\s(I)
_cod_data_source_file kp2085.cif
_cod_data_source_block I
_cod_original_cell_volume 1873.3(6)
_cod_original_sg_symbol_H-M 'P 21/c'
_cod_database_code 2212623
_cod_database_fobs_code 2212623

loop_
_symmetry_equiv_pos_as_xyz
'x, y, z'
'-x, y+1/2, -z+1/2'
'-x, -y, -z'
'x, -y-1/2, z-1/2'

loop_
_atom_site_type_symbol
_atom_site_label
_atom_site_fract_x
_atom_site_fract_y
_atom_site_fract_z
_atom_site_U_iso_or_equiv
_atom_site_adp_type
_atom_site_calc_flag
_atom_site_refinement_flags
_atom_site_occupancy
Sn Sn1 0.53223(7) 0.19966(3) 0.14262(5) 0.0682(3) Uani d U 1
F F1 0.3152(7) -0.0370(3) 0.2338(5) 0.1068(19) Uani d . 1
F F2 0.1551(7) -0.1018(3) 0.3641(6) 0.1124(19) Uani d . 1
F F3 0.1259(6) -0.0376(3) 0.5742(6) 0.1044(18) Uani d . 1
F F4 0.2610(7) 0.0900(3) 0.6573(5) 0.1004(18) Uani d . 1
O O1 0.4000(6) 0.1622(3) 0.2470(4) 0.0653(13) Uani d . 1
O O2 0.5585(7) 0.0710(3) 0.2748(5) 0.0831(16) Uani d . 1
O O3 0.5552(6) 0.1795(3) 0.5122(5) 0.0715(14) Uani d . 1
O O4 0.3898(7) 0.2097(3) 0.6020(5) 0.0747(15) Uani d . 1
C C1 0.4561(10) 0.0987(5) 0.2964(7) 0.0700(14) Uani d U 1
C C2 0.3763(9) 0.0620(4) 0.3786(6) 0.0630(15) Uani d U 1
C C3 0.3062(9) -0.0040(4) 0.3392(7) 0.0701(16) Uani d U 1
C C4 0.2217(9) -0.0372(4) 0.4045(7) 0.0733(17) Uani d U 1
C C5 0.2073(9) -0.0040(5) 0.5108(8) 0.0712(16) Uani d U 1
C C6 0.2767(9) 0.0609(4) 0.5513(7) 0.0683(16) Uani d U 1
C C7 0.3607(8) 0.0950(4) 0.4875(6) 0.0596(15) Uani d U 1
C C8 0.4430(10) 0.1659(4) 0.5342(7) 0.0650(15) Uani d U 1
C C9 0.7078(11) 0.2375(6) 0.2756(10) 0.098(2) Uani d DU 1
H H9A 0.7105 0.2921 0.2810 0.118 Uiso calc R 1
H H9B 0.7139 0.2163 0.3570 0.118 Uiso calc R 1
C C10 0.8273(12) 0.2053(7) 0.2183(13) 0.121(3) Uani d DU 1
H H10A 0.8120 0.1521 0.1996 0.146 Uiso calc R 1
H H10B 0.8263 0.2318 0.1418 0.146 Uiso calc R 1
C C11 0.9663(12) 0.2172(8) 0.3142(14) 0.139(3) Uani d DU 1
H H11A 0.9694 0.1882 0.3888 0.167 Uiso calc R 1
H H11B 0.9787 0.2701 0.3368 0.167 Uiso calc R 1
C C12 1.0845(16) 0.1906(9) 0.2558(19) 0.179(6) Uani d DU 1
H H12A 1.1750 0.2026 0.3112 0.268 Uiso calc R 1
H H12B 1.0742 0.2158 0.1775 0.268 Uiso calc R 1
H H12C 1.0775 0.1371 0.2425 0.268 Uiso calc R 1
C C13 0.4925(10) 0.1354(5) -0.0233(9) 0.0896(19) Uani d DU 1
H H13A 0.4703 0.1697 -0.0938 0.108 Uiso calc R 1
H H13B 0.5782 0.1088 -0.0244 0.108 Uiso calc R 1
C C14 0.3719(9) 0.0775(5) -0.0410(8) 0.0891(19) Uani d DU 1
H H14A 0.3714 0.0455 -0.1117 0.107 Uiso calc R 1
H H14B 0.3891 0.0457 0.0324 0.107 Uiso calc R 1
C C15 0.2331(10) 0.1137(6) -0.0617(10) 0.104(2) Uani d DU 1
H H15A 0.2189 0.1482 -0.1315 0.124 Uiso calc R 1
H H15B 0.2317 0.1430 0.0115 0.124 Uiso calc R 1
C C16 0.1109(12) 0.0563(8) -0.0883(12) 0.140(4) Uani d DU 1
H H16A 0.0229 0.0826 -0.1021 0.210 Uiso calc R 1
H H16B 0.1227 0.0231 -0.0182 0.210 Uiso calc R 1
H H16C 0.1113 0.0274 -0.1611 0.210 Uiso calc R 1

loop_
_atom_site_aniso_label
_atom_site_aniso_U_11
_atom_site_aniso_U_22
_atom_site_aniso_U_33
_atom_site_aniso_U_12
_atom_site_aniso_U_13
_atom_site_aniso_U_23
Sn1 0.0944(5) 0.0617(4) 0.0577(4) 0.0113(3) 0.0365(3) 0.0098(2)
F1 0.178(6) 0.072(3) 0.071(3) -0.011(3) 0.034(3) -0.024(2)
F2 0.127(5) 0.072(3) 0.120(4) -0.035(3) 0.003(4) 0.001(3)
F3 0.101(4) 0.104(4) 0.121(4) -0.014(3) 0.050(3) 0.031(3)
F4 0.153(5) 0.098(4) 0.072(3) -0.016(3) 0.067(3) -0.003(3)
O1 0.091(4) 0.056(3) 0.054(3) 0.013(3) 0.030(3) 0.017(2)
O2 0.109(4) 0.075(3) 0.079(4) 0.024(3) 0.048(3) 0.011(3)
O3 0.082(4) 0.073(3) 0.064(3) -0.010(3) 0.027(3) -0.009(3)
O4 0.101(4) 0.067(3) 0.063(3) -0.008(3) 0.035(3) -0.017(2)
C1 0.099(3) 0.065(3) 0.052(2) 0.002(3) 0.030(2) 0.004(2)
C2 0.090(3) 0.052(3) 0.047(3) 0.002(3) 0.018(3) 0.007(2)
C3 0.096(3) 0.056(3) 0.055(3) -0.001(3) 0.016(3) 0.002(3)
C4 0.093(4) 0.057(3) 0.063(3) -0.004(3) 0.009(3) 0.009(3)
C5 0.089(4) 0.060(3) 0.065(3) -0.004(3) 0.022(3) 0.012(3)
C6 0.091(4) 0.064(3) 0.054(3) -0.003(3) 0.025(3) 0.007(3)
C7 0.086(3) 0.051(3) 0.043(3) 0.000(3) 0.019(3) 0.005(2)
C8 0.093(3) 0.056(3) 0.050(3) 0.001(3) 0.025(3) 0.001(3)
C9 0.112(4) 0.094(4) 0.089(4) 0.010(4) 0.027(4) 0.013(4)
C10 0.133(5) 0.111(5) 0.114(5) 0.005(4) 0.021(4) 0.010(4)
C11 0.146(6) 0.131(6) 0.130(6) 0.008(5) 0.020(5) 0.006(5)
C12 0.148(10) 0.191(11) 0.184(11) 0.031(9) 0.021(10) 0.000(9)
C13 0.116(4) 0.087(4) 0.071(3) 0.008(4) 0.036(3) 0.004(3)
C14 0.119(4) 0.085(4) 0.063(3) -0.001(4) 0.023(3) 0.005(3)
C15 0.128(5) 0.109(5) 0.074(4) 0.002(4) 0.027(4) -0.001(4)
C16 0.150(8) 0.149(7) 0.105(7) -0.014(7) 0.009(6) 0.005(6)

loop_
_atom_type_symbol
_atom_type_description
_atom_type_scat_dispersion_real
_atom_type_scat_dispersion_imag
_atom_type_scat_source
C C 0.0033 0.0016 'International Tables Vol C Tables 4.2.6.8 and 6.1.1.4'
H H 0.0000 0.0000 'International Tables Vol C Tables 4.2.6.8 and 6.1.1.4'
O O 0.0106 0.0060 'International Tables Vol C Tables 4.2.6.8 and 6.1.1.4'
Sn Sn -0.6537 1.4246 'International Tables Vol C Tables 4.2.6.8 and 6.1.1.4'
F F 0.0171 0.0103 'International Tables Vol C Tables 4.2.6.8 and 6.1.1.4'

loop_
_geom_angle_atom_site_label_1
_geom_angle_atom_site_label_2
_geom_angle_atom_site_label_3
_geom_angle_site_symmetry_1
_geom_angle_site_symmetry_3
_geom_angle
_geom_angle_publ_flag
C9 Sn1 O1 . . 103.5(3) yes
C9 Sn1 O4 . 4_565 106.7(3) yes
O1 Sn1 O4 . 4_565 83.2(2) yes
C9 Sn1 C13 . . 136.4(4) yes
O1 Sn1 C13 . . 108.8(3) yes
O4 Sn1 C13 4_565 . 105.6(3) yes
C9 Sn1 O2 . . 86.8(3) yes
O1 Sn1 O2 . . 53.40(19) yes
O4 Sn1 O2 4_565 . 136.6(2) yes
C13 Sn1 O2 . . 89.4(3) yes
C1 O1 Sn1 . . 104.7(5) ?
C1 O2 Sn1 . . 78.6(4) ?
C8 O4 Sn1 . 4_566 103.5(6) ?
O2 C1 O1 . . 123.2(7) yes
O2 C1 C2 . . 123.2(7) ?
O1 C1 C2 . . 113.5(7) ?
C3 C2 C7 . . 118.2(7) ?
C3 C2 C1 . . 118.4(7) ?
C7 C2 C1 . . 123.1(7) ?
F1 C3 C2 . . 120.5(7) ?
F1 C3 C4 . . 118.1(7) ?
C2 C3 C4 . . 121.4(7) ?
F2 C4 C5 . . 120.4(8) ?
F2 C4 C3 . . 120.0(8) ?
C5 C4 C3 . . 119.6(8) ?
F3 C5 C6 . . 121.4(8) ?
F3 C5 C4 . . 118.9(8) ?
C6 C5 C4 . . 119.7(8) ?
F4 C6 C5 . . 117.1(7) ?
F4 C6 C7 . . 121.3(7) ?
C5 C6 C7 . . 121.6(7) ?
C6 C7 C2 . . 119.4(7) ?
C6 C7 C8 . . 122.2(7) ?
C2 C7 C8 . . 118.3(7) ?
O3 C8 O4 . . 122.3(7) yes
O3 C8 C7 . . 121.7(7) ?
O4 C8 C7 . . 116.0(8) ?
C10 C9 Sn1 . . 99.4(7) ?
C10 C9 H9A . . 111.9 ?
Sn1 C9 H9A . . 111.9 ?
C10 C9 H9B . . 111.9 ?
Sn1 C9 H9B . . 111.9 ?
H9A C9 H9B . . 109.6 ?
C11 C10 C9 . . 107.1(10) ?
C11 C10 H10A . . 110.3 ?
C9 C10 H10A . . 110.3 ?
C11 C10 H10B . . 110.3 ?
C9 C10 H10B . . 110.3 ?
H10A C10 H10B . . 108.6 ?
C10 C11 C12 . . 107.5(12) ?
C10 C11 H11A . . 110.2 ?
C12 C11 H11A . . 110.2 ?
C10 C11 H11B . . 110.2 ?
C12 C11 H11B . . 110.2 ?
H11A C11 H11B . . 108.5 ?
C11 C12 H12A . . 109.5 ?
C11 C12 H12B . . 109.5 ?
H12A C12 H12B . . 109.5 ?
C11 C12 H12C . . 109.5 ?
H12A C12 H12C . . 109.5 ?
H12B C12 H12C . . 109.5 ?
C14 C13 Sn1 . . 115.1(6) ?
C14 C13 H13A . . 108.5 ?
Sn1 C13 H13A . . 108.5 ?
C14 C13 H13B . . 108.5 ?
Sn1 C13 H13B . . 108.5 ?
H13A C13 H13B . . 107.5 ?
C15 C14 C13 . . 112.4(8) ?
C15 C14 H14A . . 109.1 ?
C13 C14 H14A . . 109.1 ?
C15 C14 H14B . . 109.1 ?
C13 C14 H14B . . 109.1 ?
H14A C14 H14B . . 107.9 ?
C14 C15 C16 . . 112.7(9) ?
C14 C15 H15A . . 109.1 ?
C16 C15 H15A . . 109.1 ?
C14 C15 H15B . . 109.1 ?
C16 C15 H15B . . 109.1 ?
H15A C15 H15B . . 107.8 ?
C15 C16 H16A . . 109.5 ?
C15 C16 H16B . . 109.5 ?
H16A C16 H16B . . 109.5 ?
C15 C16 H16C . . 109.5 ?
H16A C16 H16C . . 109.5 ?
H16B C16 H16C . . 109.5 ?

loop_
_geom_bond_atom_site_label_1
_geom_bond_atom_site_label_2
_geom_bond_site_symmetry_2
_geom_bond_distance
_geom_bond_publ_flag
Sn1 C9 . 2.061(11) yes
Sn1 O1 . 2.075(5) yes
Sn1 O4 4_565 2.100(6) yes
Sn1 C13 . 2.117(9) yes
Sn1 O2 . 2.690(5) yes
F1 C3 . 1.337(9) ?
F2 C4 . 1.335(9) ?
F3 C5 . 1.343(9) ?
F4 C6 . 1.335(9) ?
O1 C1 . 1.308(9) yes
O2 C1 . 1.204(10) yes
O3 C8 . 1.219(10) yes
O4 C8 . 1.290(10) yes
O4 Sn1 4_566 2.100(6) yes
C1 C2 . 1.506(11) ?
C2 C3 . 1.369(11) ?
C2 C7 . 1.393(10) ?
C3 C4 . 1.377(12) ?
C4 C5 . 1.365(12) ?
C5 C6 . 1.352(11) ?
C6 C7 . 1.370(10) ?
C7 C8 . 1.510(11) ?
C9 C10 . 1.589(13) ?
C9 H9A . 0.9700 ?
C9 H9B . 0.9700 ?
C10 C11 . 1.506(14) ?
C10 H10A . 0.9700 ?
C10 H10B . 0.9700 ?
C11 C12 . 1.553(15) ?
C11 H11A . 0.9700 ?
C11 H11B . 0.9700 ?
C12 H12A . 0.9600 ?
C12 H12B . 0.9600 ?
C12 H12C . 0.9600 ?
C13 C14 . 1.541(11) ?
C13 H13A . 0.9700 ?
C13 H13B . 0.9700 ?
C14 C15 . 1.470(11) ?
C14 H14A . 0.9700 ?
C14 H14B . 0.9700 ?
C15 C16 . 1.543(12) ?
C15 H15A . 0.9700 ?
C15 H15B . 0.9700 ?
C16 H16A . 0.9600 ?
C16 H16B . 0.9600 ?
C16 H16C . 0.9600 ?
